data_7708043
loop_
_publ_author_name
'Waters, Jessica E.'
'Hanf, Schirin'
'Rinc\'on-Nocito, Marina'
'Bond, Andrew David'
'Garc\'ia-Rodr\'iguez, Ra\'ul'
'Wright, Dominic S.'
'Colebatch, Annie Louise'

_publ_section_title
;
 Synthesis and Coordination Behaviour of Aluminate-based Quinolyl Ligands
;
_journal_name_full 'Dalton Transactions'
_journal_paper_doi 10.1039/D1DT02438H
_journal_year 2021
_chemical_formula_moiety 'C32 H29 Al Li N3'
_chemical_formula_sum 'C32 H29 Al Li N3'
_chemical_formula_weight 489.50
_space_group_crystal_system monoclinic
_space_group_IT_number 14
_space_group_name_Hall '-P 2yn'
_space_group_name_H-M_alt 'P 1 21/n 1'
_atom_sites_solution_hydrogens geom
_atom_sites_solution_primary dual
_atom_sites_solution_secondary difmap
_audit_creation_method SHELXL-2018/3
_audit_update_record
;
2021-07-14 deposited with the CCDC.	2021-08-12 downloaded from the CCDC.
;
_cell_angle_alpha 90
_cell_angle_beta 91.136(5)
_cell_angle_gamma 90
_cell_formula_units_Z 4
_cell_length_a 12.2250(9)
_cell_length_b 13.9726(10)
_cell_length_c 15.8078(12)
_cell_measurement_reflns_used 5312
_cell_measurement_temperature 180(2)
_cell_measurement_theta_max 65.45
_cell_measurement_theta_min 4.22
_cell_volume 2699.7(3)
_computing_cell_refinement 'SAINT (Bruker, 2016)'
_computing_data_collection 'APEX3 (Bruker, 2016)'
_computing_data_reduction SAINT
_computing_molecular_graphics 'Mercury (Macrae et al., 2008)'
_computing_publication_material SHELXL
_computing_structure_refinement 'SHELXL (Sheldrick, 2015)'
_computing_structure_solution 'SHELXT (Sheldrick, 2015)'
_diffrn_ambient_temperature 180(2)
_diffrn_measured_fraction_theta_full 0.997
_diffrn_measured_fraction_theta_max 0.997
_diffrn_measurement_device_type 'Bruker D8-QUEST PHOTON-100'
_diffrn_measurement_method '\w and \f-scans'
_diffrn_radiation_type CuK\a
_diffrn_radiation_wavelength 1.54178
_diffrn_reflns_av_R_equivalents 0.1394
_diffrn_reflns_av_unetI/netI 0.0737
_diffrn_reflns_Laue_measured_fraction_full 0.997
_diffrn_reflns_Laue_measured_fraction_max 0.997
_diffrn_reflns_limit_h_max 14
_diffrn_reflns_limit_h_min -14
_diffrn_reflns_limit_k_max 16
_diffrn_reflns_limit_k_min -16
_diffrn_reflns_limit_l_max 18
_diffrn_reflns_limit_l_min -18
_diffrn_reflns_number 29543
_diffrn_reflns_point_group_measured_fraction_full 0.997
_diffrn_reflns_point_group_measured_fraction_max 0.997
_diffrn_reflns_theta_full 66.648
_diffrn_reflns_theta_max 66.648
_diffrn_reflns_theta_min 4.223
_diffrn_source 'Incoatec I\mS Cu microsource'
_exptl_absorpt_coefficient_mu 0.836
_exptl_absorpt_correction_T_max 0.7528
_exptl_absorpt_correction_T_min 0.6475
_exptl_absorpt_correction_type multi-scan
_exptl_absorpt_process_details 'SADABS (Bruker, 2014)'
_exptl_crystal_colour colourless
_exptl_crystal_density_diffrn 1.204
_exptl_crystal_description block
_exptl_crystal_F_000 1032
_exptl_crystal_size_max 0.210
_exptl_crystal_size_mid 0.130
_exptl_crystal_size_min 0.060
_refine_diff_density_max 0.296
_refine_diff_density_min -0.219
_refine_diff_density_rms 0.044
_refine_ls_extinction_coef 0.00187(19)
_refine_ls_extinction_method 'SHELXL-2018/3 (Sheldrick 2018)'
_refine_ls_goodness_of_fit_ref 1.021
_refine_ls_hydrogen_treatment constr
_refine_ls_matrix_type full
_refine_ls_number_parameters 339
_refine_ls_number_reflns 4757
_refine_ls_number_restraints 0
_refine_ls_restrained_S_all 1.021
_refine_ls_R_factor_all 0.1138
_refine_ls_R_factor_gt 0.0562
_refine_ls_shift/su_max 0.000
_refine_ls_shift/su_mean 0.000
_refine_ls_structure_factor_coef Fsqd
_refine_ls_weighting_details 'w=1/[\s^2^(Fo^2^)+(0.0542P)^2^+0.9309P] where P=(Fo^2^+2Fc^2^)/3'
_refine_ls_weighting_scheme calc
_refine_ls_wR_factor_gt 0.1172
_refine_ls_wR_factor_ref 0.1415
_reflns_Friedel_coverage 0.000
_reflns_number_gt 2834
_reflns_number_total 4757
_reflns_threshold_expression 'I > 2\s(I)'
_cod_data_source_file d1dt02438h2.cif
_cod_data_source_block 2_Li
_cod_original_sg_symbol_H-M 'P 21/n'
_cod_database_code 7708043
_cambridge_user_name 'Raul Garcia-Rodriguez'
_cambridge_user_crsid rg489
_cambridge_supervisor_name 'Dominic Wright'
_cambridge_supervisor_crsid dsw1000
_cambridge_crystallographer_name 'Andrew Bond'
_cambridge_crystallographer_crsid adb29
_cambridge_data_id DW_B1_0313
_shelx_space_group_comment
;
The symmetry employed for this shelxl refinement is uniquely defined
by the following loop, which should always be used as a source of
symmetry information in preference to the above space-group names.
They are only intended as comments.
;
_shelx_estimated_absorpt_t_min 0.844
_shelx_estimated_absorpt_t_max 0.952

loop_
_space_group_symop_operation_xyz
'x, y, z'
'-x+1/2, y+1/2, -z+1/2'
'-x, -y, -z'
'x-1/2, -y-1/2, z-1/2'

loop_
_atom_site_label
_atom_site_type_symbol
_atom_site_fract_x
_atom_site_fract_y
_atom_site_fract_z
_atom_site_U_iso_or_equiv
_atom_site_adp_type
_atom_site_occupancy
_atom_site_site_symmetry_order
_atom_site_calc_flag
_atom_site_refinement_flags_posn
_atom_site_refinement_flags_adp
_atom_site_refinement_flags_occupancy
_atom_site_disorder_assembly
_atom_site_disorder_group
Al1 Al 0.20017(7) 0.22505(6) 0.45704(6) 0.0421(3) Uani 1 1 d . . . . .
Li1 Li 0.2705(4) 0.3788(3) 0.3657(3) 0.0401(11) Uani 1 1 d . . . . .
N1 N 0.17517(17) 0.46966(16) 0.42203(14) 0.0354(6) Uani 1 1 d . . . . .
N3 N 0.42217(19) 0.36148(17) 0.40431(14) 0.0392(6) Uani 1 1 d . . . . .
N2 N 0.2192(2) 0.31896(16) 0.25921(15) 0.0433(6) Uani 1 1 d . . . . .
C1 C 0.1491(3) 0.1123(3) 0.5233(3) 0.0820(13) Uani 1 1 d . . . . .
H1A H 0.076361 0.128872 0.545560 0.098 Uiso 1 1 calc R U . . .
H1B H 0.137525 0.059118 0.482705 0.098 Uiso 1 1 calc R U . . .
C2 C 0.2173(5) 0.0725(4) 0.5974(3) 0.136(2) Uani 1 1 d . . . . .
H2A H 0.182669 0.014313 0.618804 0.204 Uiso 1 1 calc R U . . .
H2B H 0.221822 0.120395 0.642647 0.204 Uiso 1 1 calc R U . . .
H2C H 0.291039 0.057367 0.578280 0.204 Uiso 1 1 calc R U . . .
C11 C 0.1602(2) 0.4433(2) 0.50523(17) 0.0354(7) Uani 1 1 d . . . . .
C12 C 0.1799(2) 0.3459(2) 0.52836(17) 0.0392(7) Uani 1 1 d . . . . .
C13 C 0.1660(3) 0.3268(3) 0.6137(2) 0.0590(9) Uani 1 1 d . . . . .
H13A H 0.178419 0.263141 0.632804 0.071 Uiso 1 1 calc R U . . .
C14 C 0.1347(3) 0.3952(4) 0.6738(2) 0.0749(12) Uani 1 1 d . . . . .
H14A H 0.128701 0.377450 0.731503 0.090 Uiso 1 1 calc R U . . .
C15 C 0.1131(3) 0.4860(3) 0.6498(2) 0.0664(11) Uani 1 1 d . . . . .
H15A H 0.090110 0.531669 0.690272 0.080 Uiso 1 1 calc R U . . .
C16 C 0.1249(2) 0.5130(2) 0.56420(19) 0.0461(8) Uani 1 1 d . . . . .
C17 C 0.1022(2) 0.6060(2) 0.5346(3) 0.0595(10) Uani 1 1 d . . . . .
H17A H 0.077033 0.653393 0.572722 0.071 Uiso 1 1 calc R U . . .
C18 C 0.1158(2) 0.6284(2) 0.4523(3) 0.0575(9) Uani 1 1 d . . . . .
H18A H 0.100143 0.691106 0.432333 0.069 Uiso 1 1 calc R U . . .
C19 C 0.1533(2) 0.5582(2) 0.3966(2) 0.0448(8) Uani 1 1 d . . . . .
C20 C 0.1706(3) 0.5819(2) 0.3051(2) 0.0626(10) Uani 1 1 d . . . . .
H20A H 0.165147 0.523339 0.271205 0.094 Uiso 1 1 calc R U . . .
H20B H 0.243275 0.610273 0.298767 0.094 Uiso 1 1 calc R U . . .
H20C H 0.114625 0.627561 0.285807 0.094 Uiso 1 1 calc R U . . .
C21 C 0.1212(3) 0.2738(2) 0.27045(19) 0.0450(8) Uani 1 1 d . . . . .
C22 C 0.1001(2) 0.2324(2) 0.3515(2) 0.0465(8) Uani 1 1 d . . . . .
C23 C -0.0009(3) 0.1879(2) 0.3572(3) 0.0648(10) Uani 1 1 d . . . . .
H23A H -0.018371 0.157350 0.408823 0.078 Uiso 1 1 calc R U . . .
C24 C -0.0809(3) 0.1856(3) 0.2887(3) 0.0758(13) Uani 1 1 d . . . . .
H24A H -0.150167 0.156559 0.296517 0.091 Uiso 1 1 calc R U . . .
C25 C -0.0561(4) 0.2255(3) 0.2129(3) 0.0827(13) Uani 1 1 d . . . . .
H25A H -0.108689 0.224113 0.167929 0.099 Uiso 1 1 calc R U . . .
C26 C 0.0443(3) 0.2679(2) 0.2003(3) 0.0634(10) Uani 1 1 d . . . . .
C27 C 0.0774(4) 0.3035(3) 0.1220(3) 0.0782(13) Uani 1 1 d . . . . .
H27A H 0.027967 0.300734 0.074920 0.094 Uiso 1 1 calc R U . . .
C28 C 0.1777(4) 0.3415(3) 0.1119(2) 0.0792(13) Uani 1 1 d . . . . .
H28A H 0.200757 0.361557 0.057635 0.095 Uiso 1 1 calc R U . . .
C29 C 0.2471(3) 0.3507(2) 0.1828(2) 0.0554(9) Uani 1 1 d . . . . .
C30 C 0.3564(3) 0.3972(3) 0.1749(2) 0.0738(11) Uani 1 1 d . . . . .
H30A H 0.407796 0.369204 0.216318 0.111 Uiso 1 1 calc R U . . .
H30B H 0.349537 0.466022 0.185488 0.111 Uiso 1 1 calc R U . . .
H30C H 0.383545 0.386900 0.117698 0.111 Uiso 1 1 calc R U . . .
C31 C 0.4459(2) 0.2652(2) 0.40778(16) 0.0361(7) Uani 1 1 d . . . . .
C32 C 0.3584(2) 0.2003(2) 0.42387(16) 0.0377(7) Uani 1 1 d . . . . .
C33 C 0.3873(3) 0.1044(2) 0.42153(17) 0.0464(8) Uani 1 1 d . . . . .
H33A H 0.331585 0.058227 0.430127 0.056 Uiso 1 1 calc R U . . .
C34 C 0.4944(3) 0.0711(2) 0.40715(18) 0.0516(9) Uani 1 1 d . . . . .
H34A H 0.508592 0.004335 0.405483 0.062 Uiso 1 1 calc R U . . .
C35 C 0.5763(3) 0.1339(3) 0.39580(17) 0.0503(9) Uani 1 1 d . . . . .
H35A H 0.648713 0.111301 0.388092 0.060 Uiso 1 1 calc R U . . .
C36 C 0.5551(2) 0.2327(2) 0.39532(17) 0.0439(8) Uani 1 1 d . . . . .
C37 C 0.6361(3) 0.3027(3) 0.3824(2) 0.0651(10) Uani 1 1 d . . . . .
H37A H 0.709633 0.283428 0.373837 0.078 Uiso 1 1 calc R U . . .
C38 C 0.6108(3) 0.3965(3) 0.3820(2) 0.0724(11) Uani 1 1 d . . . . .
H38A H 0.666216 0.443214 0.374645 0.087 Uiso 1 1 calc R U . . .
C39 C 0.5011(3) 0.4247(2) 0.3926(2) 0.0538(9) Uani 1 1 d . . . . .
C40 C 0.4695(3) 0.5281(2) 0.3892(2) 0.0737(11) Uani 1 1 d . . . . .
H40A H 0.401373 0.537490 0.419696 0.111 Uiso 1 1 calc R U . . .
H40B H 0.458835 0.547683 0.330058 0.111 Uiso 1 1 calc R U . . .
H40C H 0.527690 0.566831 0.415542 0.111 Uiso 1 1 calc R U . . .

loop_
_atom_site_aniso_label
_atom_site_aniso_U_11
_atom_site_aniso_U_22
_atom_site_aniso_U_33
_atom_site_aniso_U_23
_atom_site_aniso_U_13
_atom_site_aniso_U_12
Al1 0.0377(5) 0.0382(5) 0.0507(6) 0.0108(4) 0.0102(4) 0.0042(4)
Li1 0.036(3) 0.045(3) 0.039(3) 0.000(2) -0.002(2) 0.003(2)
N1 0.0302(14) 0.0348(13) 0.0411(14) -0.0016(11) -0.0011(10) -0.0017(10)
N3 0.0336(14) 0.0455(15) 0.0384(14) -0.0011(11) -0.0011(11) -0.0011(11)
N2 0.0528(18) 0.0370(14) 0.0398(15) -0.0067(11) -0.0054(12) 0.0079(12)
C1 0.087(3) 0.054(2) 0.107(3) 0.030(2) 0.045(3) 0.012(2)
C2 0.162(5) 0.111(4) 0.138(4) 0.085(4) 0.081(4) 0.066(4)
C11 0.0178(15) 0.0529(18) 0.0355(16) -0.0102(14) -0.0012(12) -0.0016(12)
C12 0.0264(17) 0.056(2) 0.0348(16) 0.0054(13) -0.0006(13) 0.0028(13)
C13 0.047(2) 0.089(3) 0.0412(19) 0.0114(18) 0.0015(16) 0.0149(18)
C14 0.059(3) 0.133(4) 0.032(2) -0.004(2) -0.0015(17) 0.010(2)
C15 0.042(2) 0.111(3) 0.047(2) -0.036(2) 0.0077(16) -0.001(2)
C16 0.0239(17) 0.065(2) 0.0493(19) -0.0230(16) -0.0010(14) -0.0012(14)
C17 0.0292(19) 0.057(2) 0.092(3) -0.040(2) 0.0036(18) -0.0044(15)
C18 0.036(2) 0.0365(18) 0.100(3) -0.0101(19) 0.0024(19) 0.0006(14)
C19 0.0322(18) 0.0391(18) 0.063(2) -0.0019(15) 0.0029(15) -0.0027(13)
C20 0.064(2) 0.049(2) 0.076(2) 0.0217(18) 0.0089(19) 0.0020(17)
C21 0.050(2) 0.0359(16) 0.0487(19) -0.0142(15) -0.0136(15) 0.0105(15)
C22 0.0317(18) 0.0335(16) 0.075(2) -0.0199(16) 0.0052(15) 0.0029(13)
C23 0.050(2) 0.051(2) 0.093(3) -0.0268(19) 0.012(2) 0.0028(17)
C24 0.037(2) 0.067(3) 0.124(4) -0.051(3) -0.005(2) -0.0023(18)
C25 0.063(3) 0.077(3) 0.106(4) -0.041(3) -0.023(3) 0.014(2)
C26 0.058(3) 0.052(2) 0.080(3) -0.028(2) -0.020(2) 0.0093(18)
C27 0.106(4) 0.071(3) 0.056(3) -0.012(2) -0.034(2) 0.016(2)
C28 0.120(4) 0.074(3) 0.043(2) -0.0050(19) -0.017(2) 0.010(3)
C29 0.081(3) 0.047(2) 0.0380(19) -0.0031(15) -0.0042(18) 0.0110(17)
C30 0.098(3) 0.071(3) 0.052(2) 0.0094(19) 0.017(2) -0.004(2)
C31 0.0326(17) 0.0496(18) 0.0259(14) 0.0015(13) -0.0013(12) 0.0097(13)
C32 0.0386(18) 0.0437(18) 0.0307(15) 0.0031(12) 0.0012(13) 0.0063(13)
C33 0.051(2) 0.0491(19) 0.0393(17) 0.0051(14) 0.0084(14) 0.0094(15)
C34 0.062(2) 0.056(2) 0.0379(18) 0.0037(15) 0.0060(16) 0.0241(18)
C35 0.040(2) 0.079(3) 0.0313(17) -0.0009(16) 0.0017(14) 0.0277(18)
C36 0.0327(18) 0.068(2) 0.0306(16) -0.0032(15) -0.0024(13) 0.0104(16)
C37 0.031(2) 0.093(3) 0.071(3) -0.007(2) 0.0023(17) 0.0030(19)
C38 0.036(2) 0.083(3) 0.099(3) -0.004(2) 0.0008(19) -0.0151(19)
C39 0.038(2) 0.060(2) 0.064(2) -0.0050(17) -0.0041(16) -0.0111(16)
C40 0.062(3) 0.056(2) 0.104(3) 0.001(2) -0.001(2) -0.0215(19)

loop_
_atom_type_symbol
_atom_type_description
_atom_type_scat_dispersion_real
_atom_type_scat_dispersion_imag
_atom_type_scat_source
C C 0.0181 0.0091 'International Tables Vol C Tables 4.2.6.8 and 6.1.1.4'
H H 0.0000 0.0000 'International Tables Vol C Tables 4.2.6.8 and 6.1.1.4'
Li Li 0.0008 0.0003 'International Tables Vol C Tables 4.2.6.8 and 6.1.1.4'
N N 0.0311 0.0180 'International Tables Vol C Tables 4.2.6.8 and 6.1.1.4'
Al Al 0.2130 0.2455 'International Tables Vol C Tables 4.2.6.8 and 6.1.1.4'

loop_
_geom_angle_atom_site_label_1
_geom_angle_atom_site_label_2
_geom_angle_atom_site_label_3
_geom_angle
_geom_angle_site_symmetry_1
_geom_angle_site_symmetry_3
_geom_angle_publ_flag
C1 Al1 C32 107.93(14) . . ?
C1 Al1 C12 108.59(15) . . ?
C32 Al1 C12 113.97(12) . . ?
C1 Al1 C22 106.14(17) . . ?
C32 Al1 C22 110.61(12) . . ?
C12 Al1 C22 109.27(11) . . ?
C1 Al1 Li1 179.70(17) . . ?
C32 Al1 Li1 71.86(13) . . ?
C12 Al1 Li1 71.71(13) . . ?
C22 Al1 Li1 73.77(13) . . ?
N1 Li1 N3 120.6(3) . . ?
N1 Li1 N2 118.9(2) . . ?
N3 Li1 N2 119.9(3) . . ?
N1 Li1 Al1 94.20(19) . . ?
N3 Li1 Al1 92.55(18) . . ?
N2 Li1 Al1 91.14(19) . . ?
C19 N1 C11 120.5(2) . . ?
C19 N1 Li1 126.0(2) . . ?
C11 N1 Li1 110.6(2) . . ?
C39 N3 C31 120.2(3) . . ?
C39 N3 Li1 124.3(3) . . ?
C31 N3 Li1 109.3(2) . . ?
C29 N2 C21 120.6(3) . . ?
C29 N2 Li1 123.3(3) . . ?
C21 N2 Li1 110.4(2) . . ?
C2 C1 Al1 121.1(3) . . ?
C2 C1 H1A 107.1 . . ?
Al1 C1 H1A 107.1 . . ?
C2 C1 H1B 107.1 . . ?
Al1 C1 H1B 107.1 . . ?
H1A C1 H1B 106.8 . . ?
C1 C2 H2A 109.5 . . ?
C1 C2 H2B 109.5 . . ?
H2A C2 H2B 109.5 . . ?
C1 C2 H2C 109.5 . . ?
H2A C2 H2C 109.5 . . ?
H2B C2 H2C 109.5 . . ?
N1 C11 C16 119.3(3) . . ?
N1 C11 C12 118.2(2) . . ?
C16 C11 C12 122.5(3) . . ?
C13 C12 C11 114.1(3) . . ?
C13 C12 Al1 113.3(2) . . ?
C11 C12 Al1 131.8(2) . . ?
C12 C13 C14 124.4(3) . . ?
C12 C13 H13A 117.8 . . ?
C14 C13 H13A 117.8 . . ?
C15 C14 C13 120.3(3) . . ?
C15 C14 H14A 119.8 . . ?
C13 C14 H14A 119.8 . . ?
C14 C15 C16 119.8(3) . . ?
C14 C15 H15A 120.1 . . ?
C16 C15 H15A 120.1 . . ?
C17 C16 C15 122.7(3) . . ?
C17 C16 C11 118.4(3) . . ?
C15 C16 C11 118.9(3) . . ?
C18 C17 C16 120.4(3) . . ?
C18 C17 H17A 119.8 . . ?
C16 C17 H17A 119.8 . . ?
C17 C18 C19 119.4(3) . . ?
C17 C18 H18A 120.3 . . ?
C19 C18 H18A 120.3 . . ?
N1 C19 C18 122.0(3) . . ?
N1 C19 C20 117.8(3) . . ?
C18 C19 C20 120.3(3) . . ?
C19 C20 H20A 109.5 . . ?
C19 C20 H20B 109.5 . . ?
H20A C20 H20B 109.5 . . ?
C19 C20 H20C 109.5 . . ?
H20A C20 H20C 109.5 . . ?
H20B C20 H20C 109.5 . . ?
N2 C21 C22 118.4(3) . . ?
N2 C21 C26 119.1(3) . . ?
C22 C21 C26 122.5(3) . . ?
C23 C22 C21 114.5(3) . . ?
C23 C22 Al1 116.3(3) . . ?
C21 C22 Al1 129.1(2) . . ?
C22 C23 C24 123.5(4) . . ?
C22 C23 H23A 118.2 . . ?
C24 C23 H23A 118.2 . . ?
C25 C24 C23 119.4(4) . . ?
C25 C24 H24A 120.3 . . ?
C23 C24 H24A 120.3 . . ?
C24 C25 C26 121.1(4) . . ?
C24 C25 H25A 119.4 . . ?
C26 C25 H25A 119.4 . . ?
C25 C26 C27 123.5(4) . . ?
C25 C26 C21 118.8(4) . . ?
C27 C26 C21 117.7(4) . . ?
C28 C27 C26 121.6(4) . . ?
C28 C27 H27A 119.2 . . ?
C26 C27 H27A 119.2 . . ?
C27 C28 C29 118.6(4) . . ?
C27 C28 H28A 120.7 . . ?
C29 C28 H28A 120.7 . . ?
N2 C29 C28 122.2(4) . . ?
N2 C29 C30 117.7(3) . . ?
C28 C29 C30 120.2(3) . . ?
C29 C30 H30A 109.5 . . ?
C29 C30 H30B 109.5 . . ?
H30A C30 H30B 109.5 . . ?
C29 C30 H30C 109.5 . . ?
H30A C30 H30C 109.5 . . ?
H30B C30 H30C 109.5 . . ?
N3 C31 C36 120.2(3) . . ?
N3 C31 C32 118.0(2) . . ?
C36 C31 C32 121.9(3) . . ?
C33 C32 C31 114.6(3) . . ?
C33 C32 Al1 114.5(2) . . ?
C31 C32 Al1 130.8(2) . . ?
C32 C33 C34 124.1(3) . . ?
C32 C33 H33A 118.0 . . ?
C34 C33 H33A 118.0 . . ?
C35 C34 C33 120.1(3) . . ?
C35 C34 H34A 119.9 . . ?
C33 C34 H34A 119.9 . . ?
C34 C35 C36 120.2(3) . . ?
C34 C35 H35A 119.9 . . ?
C36 C35 H35A 119.9 . . ?
C35 C36 C37 123.5(3) . . ?
C35 C36 C31 119.0(3) . . ?
C37 C36 C31 117.5(3) . . ?
C38 C37 C36 120.9(3) . . ?
C38 C37 H37A 119.6 . . ?
C36 C37 H37A 119.6 . . ?
C37 C38 C39 119.4(3) . . ?
C37 C38 H38A 120.3 . . ?
C39 C38 H38A 120.3 . . ?
N3 C39 C38 121.8(3) . . ?
N3 C39 C40 117.4(3) . . ?
C38 C39 C40 120.8(3) . . ?
C39 C40 H40A 109.5 . . ?
C39 C40 H40B 109.5 . . ?
H40A C40 H40B 109.5 . . ?
C39 C40 H40C 109.5 . . ?
H40A C40 H40C 109.5 . . ?
H40B C40 H40C 109.5 . . ?

loop_
_geom_bond_atom_site_label_1
_geom_bond_atom_site_label_2
_geom_bond_distance
_geom_bond_site_symmetry_2
_geom_bond_publ_flag
Al1 C1 2.000(3) . ?
Al1 C32 2.043(3) . ?
Al1 C12 2.048(3) . ?
Al1 C22 2.052(3) . ?
Al1 Li1 2.736(5) . ?
Li1 N1 1.951(5) . ?
Li1 N3 1.955(5) . ?
Li1 N2 1.971(5) . ?
N1 C19 1.326(3) . ?
N1 C11 1.381(3) . ?
N3 C39 1.325(4) . ?
N3 C31 1.377(3) . ?
N2 C29 1.337(4) . ?
N2 C21 1.368(4) . ?
C1 C2 1.528(6) . ?
C1 H1A 0.9900 . ?
C1 H1B 0.9900 . ?
C2 H2A 0.9800 . ?
C2 H2B 0.9800 . ?
C2 H2C 0.9800 . ?
C11 C16 1.421(4) . ?
C11 C12 1.429(4) . ?
C12 C13 1.389(4) . ?
C13 C14 1.406(5) . ?
C13 H13A 0.9500 . ?
C14 C15 1.348(5) . ?
C14 H14A 0.9500 . ?
C15 C16 1.415(5) . ?
C15 H15A 0.9500 . ?
C16 C17 1.407(5) . ?
C17 C18 1.352(5) . ?
C17 H17A 0.9500 . ?
C18 C19 1.401(4) . ?
C18 H18A 0.9500 . ?
C19 C20 1.503(4) . ?
C20 H20A 0.9800 . ?
C20 H20B 0.9800 . ?
C20 H20C 0.9800 . ?
C21 C22 1.435(4) . ?
C21 C26 1.441(4) . ?
C22 C23 1.386(4) . ?
C23 C24 1.445(5) . ?
C23 H23A 0.9500 . ?
C24 C25 1.360(6) . ?
C24 H24A 0.9500 . ?
C25 C26 1.381(6) . ?
C25 H25A 0.9500 . ?
C26 C27 1.401(5) . ?
C27 C28 1.349(6) . ?
C27 H27A 0.9500 . ?
C28 C29 1.399(5) . ?
C28 H28A 0.9500 . ?
C29 C30 1.493(5) . ?
C30 H30A 0.9800 . ?
C30 H30B 0.9800 . ?
C30 H30C 0.9800 . ?
C31 C36 1.427(4) . ?
C31 C32 1.430(4) . ?
C32 C33 1.386(4) . ?
C33 C34 1.412(4) . ?
C33 H33A 0.9500 . ?
C34 C35 1.346(4) . ?
C34 H34A 0.9500 . ?
C35 C36 1.405(4) . ?
C35 H35A 0.9500 . ?
C36 C37 1.410(5) . ?
C37 C38 1.347(5) . ?
C37 H37A 0.9500 . ?
C38 C39 1.410(5) . ?
C38 H38A 0.9500 . ?
C39 C40 1.496(5) . ?
C40 H40A 0.9800 . ?
C40 H40B 0.9800 . ?
C40 H40C 0.9800 . ?

loop_
_geom_torsion_atom_site_label_1
_geom_torsion_atom_site_label_2
_geom_torsion_atom_site_label_3
_geom_torsion_atom_site_label_4
_geom_torsion
_geom_torsion_site_symmetry_1
_geom_torsion_site_symmetry_2
_geom_torsion_site_symmetry_3
_geom_torsion_site_symmetry_4
_geom_torsion_publ_flag
C19 N1 C11 C16 -2.3(4) . . . . ?
Li1 N1 C11 C16 159.6(2) . . . . ?
C19 N1 C11 C12 177.0(2) . . . . ?
Li1 N1 C11 C12 -21.1(3) . . . . ?
N1 C11 C12 C13 178.2(2) . . . . ?
C16 C11 C12 C13 -2.5(4) . . . . ?
Li1 C11 C12 C13 164.1(3) . . . . ?
N1 C11 C12 Al1 -13.5(4) . . . . ?
C16 C11 C12 Al1 165.8(2) . . . . ?
C11 C12 C13 C14 0.4(5) . . . . ?
Al1 C12 C13 C14 -170.2(3) . . . . ?
C12 C13 C14 C15 1.8(6) . . . . ?
C13 C14 C15 C16 -1.7(6) . . . . ?
C14 C15 C16 C17 178.9(3) . . . . ?
C14 C15 C16 C11 -0.4(5) . . . . ?
N1 C11 C16 C17 2.5(4) . . . . ?
C12 C11 C16 C17 -176.7(3) . . . . ?
N1 C11 C16 C15 -178.1(3) . . . . ?
C12 C11 C16 C15 2.7(4) . . . . ?
C15 C16 C17 C18 179.4(3) . . . . ?
C11 C16 C17 C18 -1.3(4) . . . . ?
C16 C17 C18 C19 -0.2(5) . . . . ?
C11 N1 C19 C18 0.7(4) . . . . ?
Li1 N1 C19 C18 -158.2(3) . . . . ?
C11 N1 C19 C20 -179.6(2) . . . . ?
Li1 N1 C19 C20 21.5(4) . . . . ?
C17 C18 C19 N1 0.6(5) . . . . ?
C17 C18 C19 C20 -179.1(3) . . . . ?
C29 N2 C21 C22 173.6(3) . . . . ?
Li1 N2 C21 C22 -32.1(3) . . . . ?
C29 N2 C21 C26 -5.2(4) . . . . ?
Li1 N2 C21 C26 149.2(3) . . . . ?
N2 C21 C22 C23 -179.8(3) . . . . ?
C26 C21 C22 C23 -1.1(4) . . . . ?
Li1 C21 C22 C23 159.1(3) . . . . ?
N2 C21 C22 Al1 -2.7(4) . . . . ?
C26 C21 C22 Al1 176.0(2) . . . . ?
C21 C22 C23 C24 -2.0(4) . . . . ?
Al1 C22 C23 C24 -179.6(2) . . . . ?
C22 C23 C24 C25 2.7(5) . . . . ?
C23 C24 C25 C26 0.1(6) . . . . ?
C24 C25 C26 C27 174.9(4) . . . . ?
C24 C25 C26 C21 -3.1(5) . . . . ?
N2 C21 C26 C25 -177.6(3) . . . . ?
C22 C21 C26 C25 3.7(5) . . . . ?
N2 C21 C26 C27 4.2(4) . . . . ?
C22 C21 C26 C27 -174.4(3) . . . . ?
C25 C26 C27 C28 -177.7(4) . . . . ?
C21 C26 C27 C28 0.4(5) . . . . ?
C26 C27 C28 C29 -4.0(6) . . . . ?
C21 N2 C29 C28 1.5(5) . . . . ?
Li1 N2 C29 C28 -149.5(3) . . . . ?
C21 N2 C29 C30 -178.6(3) . . . . ?
Li1 N2 C29 C30 30.5(4) . . . . ?
C27 C28 C29 N2 3.2(6) . . . . ?
C27 C28 C29 C30 -176.7(4) . . . . ?
C39 N3 C31 C36 -2.5(4) . . . . ?
Li1 N3 C31 C36 151.0(2) . . . . ?
C39 N3 C31 C32 177.6(3) . . . . ?
Li1 N3 C31 C32 -28.9(3) . . . . ?
N3 C31 C32 C33 176.4(2) . . . . ?
C36 C31 C32 C33 -3.5(4) . . . . ?
N3 C31 C32 Al1 -8.0(4) . . . . ?
C36 C31 C32 Al1 172.2(2) . . . . ?
C31 C32 C33 C34 1.9(4) . . . . ?
Al1 C32 C33 C34 -174.5(2) . . . . ?
C32 C33 C34 C35 0.9(4) . . . . ?
C33 C34 C35 C36 -2.2(4) . . . . ?
C34 C35 C36 C37 -178.9(3) . . . . ?
C34 C35 C36 C31 0.6(4) . . . . ?
N3 C31 C36 C35 -177.5(2) . . . . ?
C32 C31 C36 C35 2.4(4) . . . . ?
N3 C31 C36 C37 2.0(4) . . . . ?
C32 C31 C36 C37 -178.1(3) . . . . ?
C35 C36 C37 C38 179.5(3) . . . . ?
C31 C36 C37 C38 0.1(5) . . . . ?
C36 C37 C38 C39 -1.6(6) . . . . ?
C31 N3 C39 C38 1.0(5) . . . . ?
Li1 N3 C39 C38 -148.4(3) . . . . ?
C31 N3 C39 C40 179.8(3) . . . . ?
Li1 N3 C39 C40 30.4(4) . . . . ?
C37 C38 C39 N3 1.1(6) . . . . ?
C37 C38 C39 C40 -177.7(3) . . . . ?
